data_7703047
loop_
_publ_author_name
'Chupina, Anastasia V.'
'Shayapov, Vladimir'
'Novikov, Alexander S.'
'Volchek, Victoria V.'
'Benassi, Enrico'
'Abramov, Pavel A.'
'Sokolov, Maxim N.'

_publ_section_title
;
 [{AgL}<sub>2</sub>Mo<sub>8</sub>O<sub>26</sub>]<sup>n-</sup> complexes: a
 combined experimental and theoretical study.
;
_journal_issue 5
_journal_name_full 'Dalton transactions (Cambridge, England : 2003)'
_journal_page_first 1522
_journal_page_last 1530
_journal_paper_doi 10.1039/c9dt04043a
_journal_volume 49
_journal_year 2020
_chemical_formula_sum 'C74 H116 Ag2 Mo8 N4 O28 Sb2'
_chemical_formula_weight 2736.46
_space_group_crystal_system monoclinic
_space_group_IT_number 14
_space_group_name_Hall '-P 2yn'
_space_group_name_H-M_alt 'P 1 21/n 1'
_atom_sites_solution_hydrogens geom
_atom_sites_solution_primary direct
_atom_sites_solution_secondary difmap
_audit_creation_method SHELXL-2017/1
_audit_update_record
;
2019-10-15 deposited with the CCDC.	2019-12-26 downloaded from the CCDC.
;
_cell_angle_alpha 90
_cell_angle_beta 118.481(6)
_cell_angle_gamma 90
_cell_formula_units_Z 2
_cell_length_a 16.9154(8)
_cell_length_b 18.2535(6)
_cell_length_c 16.9286(8)
_cell_measurement_reflns_used 9863
_cell_measurement_temperature 130(2)
_cell_measurement_theta_max 29.4060
_cell_measurement_theta_min 3.6170
_cell_volume 4594.4(4)
_computing_cell_refinement 'CrysAlisPro 1.171.38.41 (Rigaku OD, 2015)'
_computing_data_collection 'CrysAlisPro 1.171.38.41 (Rigaku OD, 2015)'
_computing_data_reduction 'CrysAlisPro 1.171.38.41 (Rigaku OD, 2015)'
_computing_molecular_graphics 'ShelXle (H\"ubschle, 2011)'
_computing_publication_material 'CIFTAB-2014 (Sheldrick, 2014)'
_computing_structure_refinement 'SHELXL-2014 (Sheldrick, 2014)'
_computing_structure_solution 'SHELXS-2014 (Sheldrick, 2014)'
_diffrn_ambient_temperature 130(2)
_diffrn_detector 'CCD plate'
_diffrn_detector_area_resol_mean 10.6168
_diffrn_detector_type AtlasS2
_diffrn_measured_fraction_theta_full 0.964
_diffrn_measured_fraction_theta_max 0.786
_diffrn_measurement_device 'four-circle diffractometer'
_diffrn_measurement_device_type 'New Xcalibur, AtlasS2'
_diffrn_measurement_method '\w scans'
_diffrn_radiation_monochromator graphite
_diffrn_radiation_probe x-ray
_diffrn_radiation_source 'fine-focus sealed tube'
_diffrn_radiation_type MoK\a
_diffrn_radiation_wavelength 0.71073
_diffrn_reflns_av_R_equivalents 0.0188
_diffrn_reflns_av_unetI/netI 0.0311
_diffrn_reflns_Laue_measured_fraction_full 0.964
_diffrn_reflns_Laue_measured_fraction_max 0.786
_diffrn_reflns_limit_h_max 23
_diffrn_reflns_limit_h_min -15
_diffrn_reflns_limit_k_max 24
_diffrn_reflns_limit_k_min -21
_diffrn_reflns_limit_l_max 15
_diffrn_reflns_limit_l_min -22
_diffrn_reflns_number 18507
_diffrn_reflns_point_group_measured_fraction_full 0.964
_diffrn_reflns_point_group_measured_fraction_max 0.786
_diffrn_reflns_theta_full 25.500
_diffrn_reflns_theta_max 29.648
_diffrn_reflns_theta_min 3.533
_diffrn_source 'sealed X-ray tube'
_exptl_absorpt_coefficient_mu 2.119
_exptl_absorpt_correction_T_max 1.00000
_exptl_absorpt_correction_T_min 0.94902
_exptl_absorpt_correction_type multi-scan
_exptl_absorpt_process_details
;
CrysAlisPro 1.171.38.41 (Rigaku Oxford Diffraction, 2015)
Empirical absorption correction using spherical harmonics,
implemented in SCALE3 ABSPACK scaling algorithm.
;
_exptl_crystal_colour colorless
_exptl_crystal_density_diffrn 1.978
_exptl_crystal_description block
_exptl_crystal_F_000 2688
_exptl_crystal_size_max 0.330
_exptl_crystal_size_mid 0.200
_exptl_crystal_size_min 0.200
_refine_diff_density_max 1.197
_refine_diff_density_min -0.670
_refine_diff_density_rms 0.098
_refine_ls_extinction_method none
_refine_ls_goodness_of_fit_ref 1.045
_refine_ls_hydrogen_treatment constr
_refine_ls_matrix_type full
_refine_ls_number_parameters 516
_refine_ls_number_reflns 10216
_refine_ls_number_restraints 1
_refine_ls_restrained_S_all 1.047
_refine_ls_R_factor_all 0.0319
_refine_ls_R_factor_gt 0.0257
_refine_ls_shift/su_max 0.001
_refine_ls_shift/su_mean 0.000
_refine_ls_structure_factor_coef Fsqd
_refine_ls_weighting_details 'w=1/[\s^2^(Fo^2^)+(0.0273P)^2^+4.2731P] where P=(Fo^2^+2Fc^2^)/3'
_refine_ls_weighting_scheme calc
_refine_ls_wR_factor_gt 0.0624
_refine_ls_wR_factor_ref 0.0648
_reflns_Friedel_coverage 0.000
_reflns_number_gt 8972
_reflns_number_total 10216
_reflns_threshold_expression >2\s(I)
_cod_data_source_file c9dt04043a2.cif
_cod_data_source_block 4
_cod_depositor_comments 'Adding full bibliography for 7703041--7703051.cif.'
_cod_original_sg_symbol_H-M 'P 21/n'
_cod_database_code 7703047
_shelx_shelxl_version_number 2017/1
_shelx_space_group_comment
;
The symmetry employed for this shelxl refinement is uniquely defined
by the following loop, which should always be used as a source of
symmetry information in preference to the above space-group names.
They are only intended as comments.
;
_shelx_estimated_absorpt_t_min 0.542
_shelx_estimated_absorpt_t_max 0.677

loop_
_space_group_symop_operation_xyz
'x, y, z'
'-x+1/2, y+1/2, -z+1/2'
'-x, -y, -z'
'x-1/2, -y-1/2, z-1/2'

loop_
_atom_site_label
_atom_site_type_symbol
_atom_site_fract_x
_atom_site_fract_y
_atom_site_fract_z
_atom_site_U_iso_or_equiv
_atom_site_adp_type
_atom_site_occupancy
_atom_site_site_symmetry_order
_atom_site_calc_flag
_atom_site_refinement_flags_posn
_atom_site_refinement_flags_adp
_atom_site_refinement_flags_occupancy
_atom_site_disorder_assembly
_atom_site_disorder_group
C1A C 0.7356(3) 0.1986(2) 0.7467(3) 0.0453(10) Uiso 0.8 1 d . . P A 1
H1AA H 0.722452 0.147194 0.754945 0.054 Uiso 0.8 1 calc R U P A 1
H1AB H 0.801367 0.206181 0.782670 0.054 Uiso 0.8 1 calc R U P A 1
C2B C 0.7058(4) 0.2123(4) 0.6438(4) 0.0579(15) Uiso 0.8 1 d . . P A 1
H2BA H 0.639534 0.208273 0.608721 0.070 Uiso 0.8 1 calc R U P A 1
H2BB H 0.722541 0.262889 0.636549 0.070 Uiso 0.8 1 calc R U P A 1
C3A C 0.7430(5) 0.1653(4) 0.6099(5) 0.0700(18) Uiso 0.8 1 d . . P A 1
H3AA H 0.732067 0.114708 0.623555 0.084 Uiso 0.8 1 calc R U P A 1
H3AB H 0.808901 0.173196 0.640903 0.084 Uiso 0.8 1 calc R U P A 1
C4A C 0.7083(4) 0.1717(4) 0.5094(4) 0.0545(15) Uiso 0.8 1 d . . P A 1
H4AA H 0.738814 0.135655 0.490407 0.082 Uiso 0.8 1 calc R U P A 1
H4AB H 0.643405 0.162521 0.477742 0.082 Uiso 0.8 1 calc R U P A 1
H4AC H 0.720388 0.221122 0.495123 0.082 Uiso 0.8 1 calc R U P A 1
C1B C 0.7356(3) 0.1986(2) 0.7467(3) 0.0453(10) Uiso 0.2 1 d . . P A 2
H1B1 H 0.784882 0.228481 0.747483 0.054 Uiso 0.2 1 calc R U P A 2
H1B2 H 0.765203 0.161743 0.794901 0.054 Uiso 0.2 1 calc R U P A 2
C2A C 0.7006(13) 0.1576(11) 0.6646(11) 0.038(4) Uiso 0.2 1 d D . P A 2
H2A1 H 0.737045 0.113150 0.692062 0.046 Uiso 0.2 1 calc R U P A 2
H2A2 H 0.642294 0.146035 0.662043 0.046 Uiso 0.2 1 calc R U P A 2
C3B C 0.6756(17) 0.1383(14) 0.5805(13) 0.060(6) Uiso 0.2 1 d D . P A 2
H3B1 H 0.609954 0.135569 0.558348 0.072 Uiso 0.2 1 calc R U P A 2
H3B2 H 0.695286 0.086519 0.591414 0.072 Uiso 0.2 1 calc R U P A 2
C4B C 0.6742(14) 0.1474(11) 0.4995(13) 0.037(4) Uiso 0.2 1 d . . P A 2
H4BA H 0.637827 0.108585 0.458085 0.055 Uiso 0.2 1 calc R U P A 2
H4BB H 0.648099 0.195233 0.474218 0.055 Uiso 0.2 1 calc R U P A 2
H4BC H 0.735741 0.144855 0.508179 0.055 Uiso 0.2 1 calc R U P A 2
C5A C 0.7071(3) 0.3282(2) 0.7662(3) 0.0421(9) Uiso 0.7 1 d . . P A 3
H5AA H 0.668857 0.360869 0.780317 0.050 Uiso 0.7 1 calc R U P A 3
H5AB H 0.689743 0.335159 0.701939 0.050 Uiso 0.7 1 calc R U P A 3
C6B C 0.8088(4) 0.3522(3) 0.8250(5) 0.0398(15) Uiso 0.7 1 d . . P A 3
H6B1 H 0.823363 0.349607 0.888954 0.048 Uiso 0.7 1 calc R U P A 3
H6B2 H 0.846710 0.315414 0.815990 0.048 Uiso 0.7 1 calc R U P A 3
C7A C 0.8355(4) 0.4240(3) 0.8096(4) 0.0504(15) Uiso 0.7 1 d . . P A 3
H7AA H 0.800352 0.461323 0.821847 0.061 Uiso 0.7 1 calc R U P A 3
H7AB H 0.818934 0.427827 0.745185 0.061 Uiso 0.7 1 calc R U P A 3
C8A C 0.9317(4) 0.4421(4) 0.8632(4) 0.0479(15) Uiso 0.7 1 d . . P A 3
H8AA H 0.942471 0.491466 0.847718 0.072 Uiso 0.7 1 calc R U P A 3
H8AB H 0.948913 0.440236 0.927295 0.072 Uiso 0.7 1 calc R U P A 3
H8AC H 0.967551 0.406641 0.850405 0.072 Uiso 0.7 1 calc R U P A 3
C5B C 0.7071(3) 0.3282(2) 0.7662(3) 0.0421(9) Uiso 0.3 1 d . . P A 4
H5BA H 0.670193 0.340175 0.701659 0.050 Uiso 0.3 1 calc R U P A 4
H5BB H 0.686858 0.360347 0.800108 0.050 Uiso 0.3 1 calc R U P A 4
C6A C 0.7947(8) 0.3449(7) 0.7911(9) 0.027(3) Uiso 0.3 1 d . . P A 4
H6AA H 0.801182 0.363587 0.739627 0.032 Uiso 0.3 1 calc R U P A 4
H6AB H 0.834290 0.301827 0.817152 0.032 Uiso 0.3 1 calc R U P A 4
C7B C 0.8160(10) 0.4070(9) 0.8647(11) 0.057(4) Uiso 0.3 1 d . . P A 4
H7BA H 0.768002 0.444590 0.840568 0.068 Uiso 0.3 1 calc R U P A 4
H7BB H 0.817249 0.385250 0.918838 0.068 Uiso 0.3 1 calc R U P A 4
C8B C 0.9075(11) 0.4431(10) 0.8903(12) 0.059(4) Uiso 0.3 1 d . . P A 4
H8BA H 0.919820 0.481160 0.935532 0.089 Uiso 0.3 1 calc R U P A 4
H8BB H 0.955008 0.405925 0.914873 0.089 Uiso 0.3 1 calc R U P A 4
H8BC H 0.905848 0.465160 0.836741 0.089 Uiso 0.3 1 calc R U P A 4
C9 C 0.7219(2) 0.23370(19) 0.8783(2) 0.0294(7) Uani 1 1 d . . . . .
H9A H 0.787592 0.242633 0.910903 0.035 Uiso 1 1 calc R U . . .
H9B H 0.711847 0.181292 0.885676 0.035 Uiso 1 1 calc R U . . .
C10 C 0.6773(3) 0.2800(2) 0.9207(3) 0.0479(10) Uani 1 1 d . . . . .
H10A H 0.683116 0.332422 0.909509 0.057 Uiso 1 1 calc R U . . .
H10B H 0.612406 0.267989 0.892016 0.057 Uiso 1 1 calc R U . . .
C11 C 0.7186(3) 0.2671(3) 1.0199(3) 0.0471(10) Uani 1 1 d . . . . .
H11A H 0.712717 0.214543 1.030511 0.056 Uiso 1 1 calc R U . . .
H11B H 0.783538 0.278670 1.047954 0.056 Uiso 1 1 calc R U . . .
C12 C 0.6775(4) 0.3112(3) 1.0645(4) 0.0682(14) Uani 1 1 d . . . . .
H12A H 0.707612 0.300120 1.128899 0.102 Uiso 1 1 calc R U . . .
H12B H 0.684352 0.363446 1.055711 0.102 Uiso 1 1 calc R U . . .
H12C H 0.613449 0.299245 1.038248 0.102 Uiso 1 1 calc R U . . .
C13 C 0.5865(2) 0.2376(2) 0.7284(3) 0.0461(10) Uani 1 1 d . . . . .
H13A H 0.556953 0.276187 0.746171 0.055 Uiso 1 1 calc R U . . .
H13B H 0.566453 0.243659 0.663499 0.055 Uiso 1 1 calc R U . . .
C14 C 0.5551(3) 0.1639(3) 0.7428(3) 0.0621(14) Uani 1 1 d . . . . .
H14A H 0.564037 0.161389 0.804910 0.074 Uiso 1 1 calc R U . . .
H14B H 0.592410 0.125174 0.736048 0.074 Uiso 1 1 calc R U . . .
C15 C 0.4559(3) 0.1492(3) 0.6767(3) 0.0601(13) Uani 1 1 d . . . . .
H15A H 0.434987 0.107055 0.698590 0.072 Uiso 1 1 calc R U . . .
H15B H 0.419884 0.192484 0.675027 0.072 Uiso 1 1 calc R U . . .
C16 C 0.4402(4) 0.1337(3) 0.5863(4) 0.0714(15) Uani 1 1 d . . . . .
H16A H 0.376005 0.124744 0.547041 0.107 Uiso 1 1 calc R U . . .
H16B H 0.459520 0.175679 0.563593 0.107 Uiso 1 1 calc R U . . .
H16C H 0.474630 0.090213 0.587166 0.107 Uiso 1 1 calc R U . . .
C17 C 0.9108(2) 0.30171(17) 0.5553(2) 0.0229(6) Uani 1 1 d . . . . .
C18 C 0.9063(2) 0.32531(19) 0.6310(2) 0.0295(7) Uani 1 1 d . . . . .
H18A H 0.870448 0.366576 0.627323 0.035 Uiso 1 1 calc R U . . .
C19 C 0.9539(2) 0.2887(2) 0.7117(2) 0.0362(8) Uani 1 1 d . . . . .
H19A H 0.951851 0.305701 0.763711 0.043 Uiso 1 1 calc R U . . .
C20 C 1.0045(2) 0.2275(2) 0.7170(2) 0.0335(8) Uani 1 1 d . . . . .
H20A H 1.036727 0.202249 0.772404 0.040 Uiso 1 1 calc R U . . .
C21 C 1.0080(2) 0.2036(2) 0.6423(2) 0.0346(8) Uani 1 1 d . . . . .
H21A H 1.042543 0.161602 0.645648 0.042 Uiso 1 1 calc R U . . .
C22 C 0.9616(2) 0.24024(19) 0.5624(2) 0.0305(7) Uani 1 1 d . . . . .
H22A H 0.964426 0.223067 0.510808 0.037 Uiso 1 1 calc R U . . .
C23 C 0.8192(2) 0.26993(17) 0.3436(2) 0.0237(6) Uani 1 1 d . . . . .
C24 C 0.8834(2) 0.2451(2) 0.3221(2) 0.0329(8) Uani 1 1 d . . . . .
H24A H 0.939814 0.269270 0.345904 0.040 Uiso 1 1 calc R U . . .
C25 C 0.8665(3) 0.1851(2) 0.2662(2) 0.0405(9) Uani 1 1 d . . . . .
H25A H 0.911466 0.168274 0.252098 0.049 Uiso 1 1 calc R U . . .
C26 C 0.7852(3) 0.1499(2) 0.2313(2) 0.0438(10) Uani 1 1 d . . . . .
H26A H 0.773852 0.108743 0.193032 0.053 Uiso 1 1 calc R U . . .
C27 C 0.7202(3) 0.1742(2) 0.2515(2) 0.0414(9) Uani 1 1 d . . . . .
H27A H 0.663633 0.150088 0.226935 0.050 Uiso 1 1 calc R U . . .
C28 C 0.7371(2) 0.2340(2) 0.3077(2) 0.0318(8) Uani 1 1 d . . . . .
H28A H 0.692056 0.250547 0.321828 0.038 Uiso 1 1 calc R U . . .
C29 C 0.95212(19) 0.40942(17) 0.4272(2) 0.0221(6) Uani 1 1 d . . . . .
C30 C 0.9350(2) 0.46154(19) 0.3611(2) 0.0300(7) Uani 1 1 d . . . . .
H30A H 0.874769 0.474936 0.320450 0.036 Uiso 1 1 calc R U . . .
C31 C 1.0056(2) 0.4940(2) 0.3546(3) 0.0359(8) Uani 1 1 d . . . . .
H31A H 0.993497 0.529753 0.309471 0.043 Uiso 1 1 calc R U . . .
C32 C 1.0928(2) 0.47511(19) 0.4125(2) 0.0322(8) Uani 1 1 d . . . . .
H32A H 1.140855 0.497019 0.406897 0.039 Uiso 1 1 calc R U . . .
C33 C 1.1104(2) 0.4244(2) 0.4786(3) 0.0341(8) Uani 1 1 d . . . . .
H33A H 1.170867 0.411787 0.519311 0.041 Uiso 1 1 calc R U . . .
C34 C 1.0408(2) 0.39145(19) 0.4865(2) 0.0295(7) Uani 1 1 d . . . . .
H34A H 1.053656 0.356494 0.532684 0.035 Uiso 1 1 calc R U . . .
C35 C 0.6606(3) 0.4834(2) 0.1730(3) 0.0393(9) Uani 1 1 d . . . . .
H35A H 0.604908 0.491774 0.172491 0.047 Uiso 1 1 calc R U . . .
C36 C 0.7554(3) 0.5045(3) 0.1052(3) 0.0622(13) Uani 1 1 d . . . . .
H36A H 0.751652 0.528730 0.051859 0.093 Uiso 1 1 calc R U . . .
H36B H 0.803468 0.527089 0.159389 0.093 Uiso 1 1 calc R U . . .
H36C H 0.768560 0.452376 0.103938 0.093 Uiso 1 1 calc R U . . .
C37 C 0.6068(3) 0.5628(3) 0.0426(3) 0.0556(12) Uani 1 1 d . . . . .
H37A H 0.626518 0.577495 -0.000930 0.083 Uiso 1 1 calc R U . . .
H37B H 0.547739 0.539240 0.011009 0.083 Uiso 1 1 calc R U . . .
H37C H 0.602612 0.606252 0.074480 0.083 Uiso 1 1 calc R U . . .
N1 N 0.68781(18) 0.24918(17) 0.7802(2) 0.0346(7) Uani 1 1 d . . . . .
N2 N 0.6705(2) 0.51245(19) 0.1059(2) 0.0415(8) Uani 1 1 d . . . . .
O1 O 0.55259(14) 0.44899(12) 0.27517(14) 0.0245(5) Uani 1 1 d . . . . .
O2 O 0.37940(14) 0.48139(13) 0.15735(14) 0.0272(5) Uani 1 1 d . . . . .
O3 O 0.42485(12) 0.38673(11) 0.30798(13) 0.0183(4) Uani 1 1 d . . . . .
O4 O 0.48592(13) 0.57687(11) 0.30125(13) 0.0185(4) Uani 1 1 d . . . . .
O5 O 0.66749(13) 0.55776(12) 0.42133(14) 0.0211(4) Uani 1 1 d . . . . .
O6 O 0.58680(13) 0.68715(11) 0.41881(13) 0.0213(4) Uani 1 1 d . . . . .
O7 O 0.61372(12) 0.58326(10) 0.55123(12) 0.0150(4) Uani 1 1 d . . . . .
O8 O 0.52400(12) 0.48280(10) 0.43610(12) 0.0144(4) Uani 1 1 d . . . . .
O9 O 0.59738(13) 0.34069(12) 0.43003(14) 0.0220(4) Uani 1 1 d . . . . .
O11 O 0.45449(14) 0.27566(11) 0.43193(14) 0.0234(5) Uani 1 1 d . . . . .
O12 O 0.54945(12) 0.38716(10) 0.55808(12) 0.0148(4) Uani 1 1 d . . . . .
O13 O 0.70776(12) 0.45084(11) 0.57231(13) 0.0192(4) Uani 1 1 d . . . . .
O14 O 0.64609(12) 0.48817(11) 0.68919(13) 0.0169(4) Uani 1 1 d . . . . .
O15 O 0.71592(18) 0.44755(19) 0.23430(19) 0.0549(8) Uani 1 1 d . . . . .
Mo1 Mo 0.45244(2) 0.47639(2) 0.26825(2) 0.01759(6) Uani 1 1 d . . . . .
Mo2 Mo 0.57417(2) 0.59543(2) 0.42082(2) 0.01503(6) Uani 1 1 d . . . . .
Mo3 Mo 0.61394(2) 0.47934(2) 0.57510(2) 0.01314(6) Uani 1 1 d . . . . .
Mo4 Mo 0.49826(2) 0.35863(2) 0.42918(2) 0.01600(6) Uani 1 1 d . . . . .
Ag1 Ag 0.69684(2) 0.43409(2) 0.39537(2) 0.03182(7) Uani 1 1 d . . . . .
Sb1 Sb 0.84130(2) 0.35939(2) 0.43217(2) 0.01928(5) Uani 1 1 d . . . . .

loop_
_atom_site_aniso_label
_atom_site_aniso_U_11
_atom_site_aniso_U_22
_atom_site_aniso_U_33
_atom_site_aniso_U_23
_atom_site_aniso_U_13
_atom_site_aniso_U_12
C9 0.0257(16) 0.0296(18) 0.0310(18) 0.0099(14) 0.0119(14) 0.0066(14)
C10 0.043(2) 0.051(3) 0.065(3) 0.010(2) 0.037(2) 0.0141(19)
C11 0.044(2) 0.055(3) 0.047(2) -0.0093(19) 0.0261(19) -0.006(2)
C12 0.075(3) 0.077(4) 0.082(4) -0.012(3) 0.061(3) -0.005(3)
C13 0.0244(17) 0.055(3) 0.045(2) 0.0185(19) 0.0055(16) 0.0091(17)
C14 0.033(2) 0.065(3) 0.066(3) 0.021(2) 0.006(2) 0.002(2)
C15 0.045(2) 0.064(3) 0.055(3) 0.010(2) 0.010(2) -0.001(2)
C16 0.079(4) 0.062(3) 0.073(4) 0.002(3) 0.036(3) 0.022(3)
C17 0.0205(14) 0.0265(16) 0.0217(16) 0.0027(12) 0.0100(12) -0.0009(12)
C18 0.0317(17) 0.0317(18) 0.0316(18) 0.0019(14) 0.0203(15) 0.0003(14)
C19 0.0410(19) 0.048(2) 0.0272(19) 0.0044(16) 0.0225(16) -0.0024(17)
C20 0.0245(16) 0.045(2) 0.0304(19) 0.0168(16) 0.0125(14) -0.0016(15)
C21 0.0303(17) 0.037(2) 0.036(2) 0.0103(15) 0.0153(15) 0.0095(15)
C22 0.0303(17) 0.0331(19) 0.0286(18) 0.0035(14) 0.0144(14) 0.0066(14)
C23 0.0267(15) 0.0263(16) 0.0200(15) -0.0006(12) 0.0126(13) 0.0012(13)
C24 0.0366(18) 0.037(2) 0.035(2) -0.0047(15) 0.0246(16) -0.0014(16)
C25 0.054(2) 0.044(2) 0.035(2) -0.0070(17) 0.0307(19) 0.0074(19)
C26 0.065(3) 0.039(2) 0.026(2) -0.0099(16) 0.0211(19) 0.000(2)
C27 0.043(2) 0.040(2) 0.031(2) -0.0091(16) 0.0101(17) -0.0098(18)
C28 0.0285(17) 0.039(2) 0.0273(18) -0.0002(14) 0.0130(14) 0.0022(15)
C29 0.0203(14) 0.0259(16) 0.0249(16) -0.0059(12) 0.0146(13) -0.0017(12)
C30 0.0231(15) 0.0332(18) 0.0318(18) 0.0016(14) 0.0116(14) -0.0001(14)
C31 0.0389(19) 0.0346(19) 0.040(2) 0.0007(16) 0.0237(17) -0.0068(16)
C32 0.0299(17) 0.0318(18) 0.046(2) -0.0149(15) 0.0270(16) -0.0117(15)
C33 0.0196(15) 0.040(2) 0.042(2) -0.0091(16) 0.0140(15) -0.0035(14)
C34 0.0220(15) 0.0349(19) 0.0317(18) -0.0005(14) 0.0130(14) -0.0006(14)
C35 0.0368(19) 0.050(2) 0.034(2) 0.0011(17) 0.0200(17) -0.0045(18)
C36 0.062(3) 0.079(4) 0.063(3) 0.021(3) 0.044(3) 0.009(3)
C37 0.072(3) 0.057(3) 0.035(2) 0.011(2) 0.024(2) 0.014(2)
N1 0.0269(14) 0.0378(17) 0.0341(16) 0.0108(13) 0.0103(13) 0.0102(13)
N2 0.0496(19) 0.049(2) 0.0315(17) 0.0092(14) 0.0234(15) 0.0046(16)
O1 0.0239(10) 0.0285(12) 0.0262(12) -0.0016(9) 0.0162(9) 0.0021(9)
O2 0.0277(11) 0.0374(13) 0.0160(11) 0.0001(9) 0.0101(9) 0.0001(10)
O3 0.0176(9) 0.0221(10) 0.0159(10) -0.0047(8) 0.0086(8) -0.0018(8)
O4 0.0190(9) 0.0232(11) 0.0153(10) 0.0040(8) 0.0100(8) 0.0004(8)
O5 0.0175(10) 0.0261(11) 0.0224(11) 0.0034(8) 0.0118(9) -0.0002(8)
O6 0.0213(10) 0.0201(10) 0.0229(11) 0.0042(8) 0.0108(9) -0.0022(8)
O7 0.0136(9) 0.0162(10) 0.0154(10) -0.0005(7) 0.0070(8) -0.0024(7)
O8 0.0138(9) 0.0170(10) 0.0147(10) 0.0004(7) 0.0085(8) -0.0004(7)
O9 0.0197(10) 0.0254(11) 0.0218(11) -0.0008(8) 0.0106(9) 0.0034(9)
O11 0.0261(11) 0.0182(10) 0.0259(11) -0.0021(8) 0.0124(9) -0.0033(9)
O12 0.0139(9) 0.0155(9) 0.0153(10) 0.0017(7) 0.0073(8) 0.0011(7)
O13 0.0165(9) 0.0224(11) 0.0212(11) 0.0019(8) 0.0111(8) 0.0013(8)
O14 0.0134(9) 0.0206(10) 0.0167(10) 0.0005(8) 0.0072(8) -0.0002(8)
O15 0.0418(15) 0.081(2) 0.0412(17) 0.0269(16) 0.0193(13) 0.0066(15)
Mo1 0.01699(12) 0.02285(13) 0.01446(12) -0.00016(9) 0.00875(10) 0.00032(10)
Mo2 0.01338(11) 0.01720(12) 0.01619(12) 0.00281(9) 0.00841(9) -0.00055(9)
Mo3 0.01061(11) 0.01562(12) 0.01350(12) 0.00140(8) 0.00600(9) 0.00033(9)
Mo4 0.01616(12) 0.01567(12) 0.01666(13) -0.00122(9) 0.00822(10) 0.00014(9)
Ag1 0.02029(12) 0.03056(14) 0.04407(16) -0.00030(11) 0.01491(11) 0.00642(10)
Sb1 0.01689(9) 0.02357(11) 0.02017(11) 0.00079(7) 0.01111(8) 0.00254(8)

loop_
_atom_type_symbol
_atom_type_description
_atom_type_scat_dispersion_real
_atom_type_scat_dispersion_imag
_atom_type_scat_source
C C 0.0033 0.0016 'International Tables Vol C Tables 4.2.6.8 and 6.1.1.4'
H H 0.0000 0.0000 'International Tables Vol C Tables 4.2.6.8 and 6.1.1.4'
N N 0.0061 0.0033 'International Tables Vol C Tables 4.2.6.8 and 6.1.1.4'
O O 0.0106 0.0060 'International Tables Vol C Tables 4.2.6.8 and 6.1.1.4'
Mo Mo -1.6832 0.6857 'International Tables Vol C Tables 4.2.6.8 and 6.1.1.4'
Ag Ag -0.8971 1.1015 'International Tables Vol C Tables 4.2.6.8 and 6.1.1.4'
Sb Sb -0.5866 1.5461 'International Tables Vol C Tables 4.2.6.8 and 6.1.1.4'

loop_
_geom_angle_atom_site_label_1
_geom_angle_atom_site_label_2
_geom_angle_atom_site_label_3
_geom_angle
_geom_angle_site_symmetry_1
_geom_angle_site_symmetry_3
N1 C1A C2B 111.7(4) . .
N1 C1A H1AA 109.3 . .
C2B C1A H1AA 109.3 . .
N1 C1A H1AB 109.3 . .
C2B C1A H1AB 109.3 . .
H1AA C1A H1AB 107.9 . .
C3A C2B C1A 113.5(5) . .
C3A C2B H2BA 108.9 . .
C1A C2B H2BA 108.9 . .
C3A C2B H2BB 108.9 . .
C1A C2B H2BB 108.9 . .
H2BA C2B H2BB 107.7 . .
C2B C3A C4A 114.8(6) . .
C2B C3A H3AA 108.6 . .
C4A C3A H3AA 108.6 . .
C2B C3A H3AB 108.6 . .
C4A C3A H3AB 108.6 . .
H3AA C3A H3AB 107.5 . .
C3A C4A H4AA 109.5 . .
C3A C4A H4AB 109.5 . .
H4AA C4A H4AB 109.5 . .
C3A C4A H4AC 109.5 . .
H4AA C4A H4AC 109.5 . .
H4AB C4A H4AC 109.5 . .
C2A C1B N1 129.6(8) . .
C2A C1B H1B1 104.9 . .
N1 C1B H1B1 104.9 . .
C2A C1B H1B2 104.9 . .
N1 C1B H1B2 104.9 . .
H1B1 C1B H1B2 105.8 . .
C3B C2A C1B 162(2) . .
C3B C2A H2A1 95.5 . .
C1B C2A H2A1 95.5 . .
C3B C2A H2A2 95.5 . .
C1B C2A H2A2 95.5 . .
H2A1 C2A H2A2 103.3 . .
C2A C3B C4B 153(2) . .
C2A C3B H3B1 98.4 . .
C4B C3B H3B1 98.4 . .
C2A C3B H3B2 98.4 . .
C4B C3B H3B2 98.4 . .
H3B1 C3B H3B2 103.8 . .
C3B C4B H4BA 109.5 . .
C3B C4B H4BB 109.5 . .
H4BA C4B H4BB 109.5 . .
C3B C4B H4BC 109.5 . .
H4BA C4B H4BC 109.5 . .
H4BB C4B H4BC 109.5 . .
N1 C5A C6B 114.4(3) . .
N1 C5A H5AA 108.6 . .
C6B C5A H5AA 108.6 . .
N1 C5A H5AB 108.6 . .
C6B C5A H5AB 108.6 . .
H5AA C5A H5AB 107.6 . .
C7A C6B C5A 118.4(5) . .
C7A C6B H6B1 107.7 . .
C5A C6B H6B1 107.7 . .
C7A C6B H6B2 107.7 . .
C5A C6B H6B2 107.7 . .
H6B1 C6B H6B2 107.1 . .
C6B C7A C8A 116.1(6) . .
C6B C7A H7AA 108.3 . .
C8A C7A H7AA 108.3 . .
C6B C7A H7AB 108.3 . .
C8A C7A H7AB 108.3 . .
H7AA C7A H7AB 107.4 . .
C7A C8A H8AA 109.5 . .
C7A C8A H8AB 109.5 . .
H8AA C8A H8AB 109.5 . .
C7A C8A H8AC 109.5 . .
H8AA C8A H8AC 109.5 . .
H8AB C8A H8AC 109.5 . .
C6A C5B N1 116.4(6) . .
C6A C5B H5BA 108.2 . .
N1 C5B H5BA 108.2 . .
C6A C5B H5BB 108.2 . .
N1 C5B H5BB 108.2 . .
H5BA C5B H5BB 107.3 . .
C5B C6A C7B 102.0(9) . .
C5B C6A H6AA 111.4 . .
C7B C6A H6AA 111.4 . .
C5B C6A H6AB 111.4 . .
C7B C6A H6AB 111.4 . .
H6AA C6A H6AB 109.2 . .
C8B C7B C6A 110.3(13) . .
C8B C7B H7BA 109.6 . .
C6A C7B H7BA 109.6 . .
C8B C7B H7BB 109.6 . .
C6A C7B H7BB 109.6 . .
H7BA C7B H7BB 108.1 . .
C7B C8B H8BA 109.5 . .
C7B C8B H8BB 109.5 . .
H8BA C8B H8BB 109.5 . .
C7B C8B H8BC 109.5 . .
H8BA C8B H8BC 109.5 . .
H8BB C8B H8BC 109.5 . .
N1 C9 C10 113.7(3) . .
N1 C9 H9A 108.8 . .
C10 C9 H9A 108.8 . .
N1 C9 H9B 108.8 . .
C10 C9 H9B 108.8 . .
H9A C9 H9B 107.7 . .
C11 C10 C9 111.8(3) . .
C11 C10 H10A 109.3 . .
C9 C10 H10A 109.3 . .
C11 C10 H10B 109.3 . .
C9 C10 H10B 109.3 . .
H10A C10 H10B 107.9 . .
C12 C11 C10 113.9(4) . .
C12 C11 H11A 108.8 . .
C10 C11 H11A 108.8 . .
C12 C11 H11B 108.8 . .
C10 C11 H11B 108.8 . .
H11A C11 H11B 107.7 . .
C11 C12 H12A 109.5 . .
C11 C12 H12B 109.5 . .
H12A C12 H12B 109.5 . .
C11 C12 H12C 109.5 . .
H12A C12 H12C 109.5 . .
H12B C12 H12C 109.5 . .
C14 C13 N1 114.7(3) . .
C14 C13 H13A 108.6 . .
N1 C13 H13A 108.6 . .
C14 C13 H13B 108.6 . .
N1 C13 H13B 108.6 . .
H13A C13 H13B 107.6 . .
C13 C14 C15 112.7(4) . .
C13 C14 H14A 109.0 . .
C15 C14 H14A 109.0 . .
C13 C14 H14B 109.0 . .
C15 C14 H14B 109.0 . .
H14A C14 H14B 107.8 . .
C16 C15 C14 112.9(5) . .
C16 C15 H15A 109.0 . .
C14 C15 H15A 109.0 . .
C16 C15 H15B 109.0 . .
C14 C15 H15B 109.0 . .
H15A C15 H15B 107.8 . .
C15 C16 H16A 109.5 . .
C15 C16 H16B 109.5 . .
H16A C16 H16B 109.5 . .
C15 C16 H16C 109.5 . .
H16A C16 H16C 109.5 . .
H16B C16 H16C 109.5 . .
C22 C17 C18 118.5(3) . .
C22 C17 Sb1 121.1(2) . .
C18 C17 Sb1 120.3(2) . .
C19 C18 C17 120.0(3) . .
C19 C18 H18A 120.0 . .
C17 C18 H18A 120.0 . .
C18 C19 C20 120.3(3) . .
C18 C19 H19A 119.8 . .
C20 C19 H19A 119.8 . .
C21 C20 C19 119.7(3) . .
C21 C20 H20A 120.1 . .
C19 C20 H20A 120.1 . .
C20 C21 C22 120.1(3) . .
C20 C21 H21A 120.0 . .
C22 C21 H21A 120.0 . .
C21 C22 C17 121.3(3) . .
C21 C22 H22A 119.3 . .
C17 C22 H22A 119.3 . .
C24 C23 C28 118.6(3) . .
C24 C23 Sb1 123.0(2) . .
C28 C23 Sb1 118.4(2) . .
C23 C24 C25 120.7(3) . .
C23 C24 H24A 119.7 . .
C25 C24 H24A 119.7 . .
C26 C25 C24 120.1(4) . .
C26 C25 H25A 119.9 . .
C24 C25 H25A 119.9 . .
C25 C26 C27 120.0(3) . .
C25 C26 H26A 120.0 . .
C27 C26 H26A 120.0 . .
C26 C27 C28 119.9(4) . .
C26 C27 H27A 120.1 . .
C28 C27 H27A 120.1 . .
C27 C28 C23 120.6(3) . .
C27 C28 H28A 119.7 . .
C23 C28 H28A 119.7 . .
C34 C29 C30 118.9(3) . .
C34 C29 Sb1 122.6(2) . .
C30 C29 Sb1 118.5(2) . .
C31 C30 C29 120.0(3) . .
C31 C30 H30A 120.0 . .
C29 C30 H30A 120.0 . .
C32 C31 C30 120.7(3) . .
C32 C31 H31A 119.6 . .
C30 C31 H31A 119.6 . .
C31 C32 C33 119.6(3) . .
C31 C32 H32A 120.2 . .
C33 C32 H32A 120.2 . .
C32 C33 C34 120.6(3) . .
C32 C33 H33A 119.7 . .
C34 C33 H33A 119.7 . .
C33 C34 C29 120.1(3) . .
C33 C34 H34A 119.9 . .
C29 C34 H34A 119.9 . .
O15 C35 N2 125.9(4) . .
O15 C35 H35A 117.0 . .
N2 C35 H35A 117.0 . .
N2 C36 H36A 109.5 . .
N2 C36 H36B 109.5 . .
H36A C36 H36B 109.5 . .
N2 C36 H36C 109.5 . .
H36A C36 H36C 109.5 . .
H36B C36 H36C 109.5 . .
N2 C37 H37A 109.5 . .
N2 C37 H37B 109.5 . .
H37A C37 H37B 109.5 . .
N2 C37 H37C 109.5 . .
H37A C37 H37C 109.5 . .
H37B C37 H37C 109.5 . .
C9 N1 C1A 108.0(3) . .
C9 N1 C1B 108.0(3) . .
C9 N1 C5A 110.7(3) . .
C9 N1 C5B 110.7(3) . .
C9 N1 C13 110.1(3) . .
C1A N1 C13 111.0(3) . .
C1B N1 C13 111.0(3) . .
C5A N1 C13 108.0(3) . .
C5B N1 C13 108.0(3) . .
C35 N2 C37 122.4(4) . .
C35 N2 C36 119.6(3) . .
C37 N2 C36 116.9(4) . .
Mo1 O1 Ag1 133.00(11) . .
Mo4 O3 Mo1 118.01(10) . .
Mo2 O4 Mo1 117.13(10) . .
Mo2 O5 Ag1 130.26(10) . .
Mo3 O7 Mo2 107.85(9) . .
Mo3 O7 Mo4 109.69(8) . 3_666
Mo2 O7 Mo4 103.95(8) . 3_666
Mo3 O8 Mo2 92.52(7) . .
Mo3 O8 Mo4 92.62(7) . .
Mo2 O8 Mo4 162.19(9) . .
Mo3 O8 Mo3 105.00(8) . 3_666
Mo2 O8 Mo3 97.71(7) . 3_666
Mo4 O8 Mo3 97.41(7) . 3_666
Mo3 O8 Mo1 165.10(9) . .
Mo2 O8 Mo1 85.31(6) . .
Mo4 O8 Mo1 85.35(6) . .
Mo3 O8 Mo1 89.89(6) 3_666 .
Mo3 O12 Mo4 107.89(9) . .
Mo3 O12 Mo2 110.07(8) . 3_666
Mo4 O12 Mo2 104.65(8) . 3_666
Mo3 O14 Mo1 120.22(9) . 3_666
O2 Mo1 O1 105.49(11) . .
O2 Mo1 O3 105.42(10) . .
O1 Mo1 O3 97.19(10) . .
O2 Mo1 O4 103.28(10) . .
O1 Mo1 O4 96.54(9) . .
O3 Mo1 O4 143.40(8) . .
O2 Mo1 O14 94.66(9) . 3_666
O1 Mo1 O14 159.84(9) . 3_666
O3 Mo1 O14 77.68(8) . 3_666
O4 Mo1 O14 77.81(8) . 3_666
O2 Mo1 O8 163.96(9) . .
O1 Mo1 O8 90.51(8) . .
O3 Mo1 O8 73.00(7) . .
O4 Mo1 O8 73.12(7) . .
O14 Mo1 O8 69.34(6) 3_666 .
O6 Mo2 O5 105.78(10) . .
O6 Mo2 O4 101.50(9) . .
O5 Mo2 O4 100.87(9) . .
O6 Mo2 O7 98.86(9) . .
O5 Mo2 O7 97.34(9) . .
O4 Mo2 O7 147.72(8) . .
O6 Mo2 O8 161.93(8) . .
O5 Mo2 O8 91.67(8) . .
O4 Mo2 O8 79.24(8) . .
O7 Mo2 O8 73.77(7) . .
O6 Mo2 O12 89.96(8) . 3_666
O5 Mo2 O12 162.47(8) . 3_666
O4 Mo2 O12 83.04(8) . 3_666
O7 Mo2 O12 72.14(7) . 3_666
O8 Mo2 O12 72.13(7) . 3_666
O6 Mo2 Mo3 134.28(7) . .
O5 Mo2 Mo3 83.97(7) . .
O4 Mo2 Mo3 120.76(6) . .
O7 Mo2 Mo3 35.53(5) . .
O8 Mo2 Mo3 41.52(5) . .
O12 Mo2 Mo3 79.43(5) 3_666 .
O13 Mo3 O14 104.93(9) . .
O13 Mo3 O7 101.75(9) . .
O14 Mo3 O7 96.24(9) . .
O13 Mo3 O12 101.34(9) . .
O14 Mo3 O12 95.75(8) . .
O7 Mo3 O12 150.19(8) . .
O13 Mo3 O8 99.52(8) . .
O14 Mo3 O8 155.55(8) . .
O7 Mo3 O8 79.01(7) . .
O12 Mo3 O8 78.80(7) . .
O13 Mo3 O8 174.48(8) . 3_666
O14 Mo3 O8 80.55(8) . 3_666
O7 Mo3 O8 78.03(7) . 3_666
O12 Mo3 O8 77.18(7) . 3_666
O8 Mo3 O8 75.00(8) . 3_666
O13 Mo3 Mo2 90.91(7) . .
O14 Mo3 Mo2 132.83(7) . .
O7 Mo3 Mo2 36.62(6) . .
O12 Mo3 Mo2 124.74(5) . .
O8 Mo3 Mo2 45.96(5) . .
O8 Mo3 Mo2 85.69(5) 3_666 .
O13 Mo3 Mo4 90.19(7) . .
O14 Mo3 Mo4 132.27(6) . .
O7 Mo3 Mo4 125.09(6) . .
O12 Mo3 Mo4 36.53(5) . .
O8 Mo3 Mo4 46.09(5) . .
O8 Mo3 Mo4 85.53(5) 3_666 .
Mo2 Mo3 Mo4 90.742(10) . .
O11 Mo4 O9 105.62(10) . .
O11 Mo4 O3 101.67(9) . .
O9 Mo4 O3 101.29(9) . .
O11 Mo4 O12 99.82(9) . .
O9 Mo4 O12 97.41(9) . .
O3 Mo4 O12 146.39(8) . .
O11 Mo4 O8 162.34(9) . .
O9 Mo4 O8 91.57(9) . .
O3 Mo4 O8 78.38(8) . .
O12 Mo4 O8 73.39(7) . .
O11 Mo4 O7 90.43(9) . 3_666
O9 Mo4 O7 162.10(9) . 3_666
O3 Mo4 O7 82.72(7) . 3_666
O12 Mo4 O7 71.55(7) . 3_666
O8 Mo4 O7 72.00(6) . 3_666
O11 Mo4 Mo3 135.24(7) . .
O9 Mo4 Mo3 83.58(7) . .
O3 Mo4 Mo3 119.68(6) . .
O12 Mo4 Mo3 35.58(5) . .
O8 Mo4 Mo3 41.30(5) . .
O7 Mo4 Mo3 79.36(5) 3_666 .
O1 Ag1 O5 80.10(7) . .
O1 Ag1 Sb1 137.99(5) . .
O5 Ag1 Sb1 134.66(5) . .
C17 Sb1 C29 99.61(12) . .
C17 Sb1 C23 98.08(12) . .
C29 Sb1 C23 99.45(12) . .
C17 Sb1 Ag1 120.83(8) . .
C29 Sb1 Ag1 120.76(8) . .
C23 Sb1 Ag1 113.85(8) . .

loop_
_geom_bond_atom_site_label_1
_geom_bond_atom_site_label_2
_geom_bond_distance
_geom_bond_site_symmetry_2
C1A N1 1.505(5) .
C1A C2B 1.585(7) .
C1A H1AA 0.9900 .
C1A H1AB 0.9900 .
C2B C3A 1.344(8) .
C2B H2BA 0.9900 .
C2B H2BB 0.9900 .
C3A C4A 1.517(9) .
C3A H3AA 0.9900 .
C3A H3AB 0.9900 .
C4A H4AA 0.9800 .
C4A H4AB 0.9800 .
C4A H4AC 0.9800 .
C1B C2A 1.434(17) .
C1B N1 1.505(5) .
C1B H1B1 0.9900 .
C1B H1B2 0.9900 .
C2A C3B 1.325(17) .
C2A H2A1 0.9900 .
C2A H2A2 0.9900 .
C3B C4B 1.37(3) .
C3B H3B1 0.9900 .
C3B H3B2 0.9900 .
C4B H4BA 0.9800 .
C4B H4BB 0.9800 .
C4B H4BC 0.9800 .
C5A N1 1.522(5) .
C5A C6B 1.584(7) .
C5A H5AA 0.9900 .
C5A H5AB 0.9900 .
C6B C7A 1.450(9) .
C6B H6B1 0.9900 .
C6B H6B2 0.9900 .
C7A C8A 1.473(8) .
C7A H7AA 0.9900 .
C7A H7AB 0.9900 .
C8A H8AA 0.9800 .
C8A H8AB 0.9800 .
C8A H8AC 0.9800 .
C5B C6A 1.367(12) .
C5B N1 1.522(5) .
C5B H5BA 0.9900 .
C5B H5BB 0.9900 .
C6A C7B 1.59(2) .
C6A H6AA 0.9900 .
C6A H6AB 0.9900 .
C7B C8B 1.54(2) .
C7B H7BA 0.9900 .
C7B H7BB 0.9900 .
C8B H8BA 0.9800 .
C8B H8BB 0.9800 .
C8B H8BC 0.9800 .
C9 N1 1.503(4) .
C9 C10 1.521(5) .
C9 H9A 0.9900 .
C9 H9B 0.9900 .
C10 C11 1.498(6) .
C10 H10A 0.9900 .
C10 H10B 0.9900 .
C11 C12 1.483(6) .
C11 H11A 0.9900 .
C11 H11B 0.9900 .
C12 H12A 0.9800 .
C12 H12B 0.9800 .
C12 H12C 0.9800 .
C13 C14 1.506(6) .
C13 N1 1.522(4) .
C13 H13A 0.9900 .
C13 H13B 0.9900 .
C14 C15 1.533(6) .
C14 H14A 0.9900 .
C14 H14B 0.9900 .
C15 C16 1.451(7) .
C15 H15A 0.9900 .
C15 H15B 0.9900 .
C16 H16A 0.9800 .
C16 H16B 0.9800 .
C16 H16C 0.9800 .
C17 C22 1.384(4) .
C17 C18 1.387(5) .
C17 Sb1 2.121(3) .
C18 C19 1.382(5) .
C18 H18A 0.9500 .
C19 C20 1.384(5) .
C19 H19A 0.9500 .
C20 C21 1.365(5) .
C20 H20A 0.9500 .
C21 C22 1.371(5) .
C21 H21A 0.9500 .
C22 H22A 0.9500 .
C23 C24 1.377(4) .
C23 C28 1.386(5) .
C23 Sb1 2.125(3) .
C24 C25 1.385(5) .
C24 H24A 0.9500 .
C25 C26 1.370(6) .
C25 H25A 0.9500 .
C26 C27 1.372(6) .
C26 H26A 0.9500 .
C27 C28 1.386(5) .
C27 H27A 0.9500 .
C28 H28A 0.9500 .
C29 C34 1.389(4) .
C29 C30 1.389(5) .
C29 Sb1 2.123(3) .
C30 C31 1.385(5) .
C30 H30A 0.9500 .
C31 C32 1.370(5) .
C31 H31A 0.9500 .
C32 C33 1.371(5) .
C32 H32A 0.9500 .
C33 C34 1.385(5) .
C33 H33A 0.9500 .
C34 H34A 0.9500 .
C35 O15 1.206(4) .
C35 N2 1.335(5) .
C35 H35A 0.9500 .
C36 N2 1.449(5) .
C36 H36A 0.9800 .
C36 H36B 0.9800 .
C36 H36C 0.9800 .
C37 N2 1.433(5) .
C37 H37A 0.9800 .
C37 H37B 0.9800 .
C37 H37C 0.9800 .
O1 Mo1 1.716(2) .
O1 Ag1 2.331(2) .
O2 Mo1 1.687(2) .
O3 Mo4 1.8934(19) .
O3 Mo1 1.910(2) .
O4 Mo2 1.8864(19) .
O4 Mo1 1.922(2) .
O5 Mo2 1.718(2) .
O5 Ag1 2.396(2) .
O6 Mo2 1.690(2) .
O7 Mo3 1.9390(19) .
O7 Mo2 1.9906(19) .
O7 Mo4 2.3285(19) 3_666
O8 Mo3 2.1074(18) .
O8 Mo2 2.2856(19) .
O8 Mo4 2.3004(19) .
O8 Mo3 2.3529(18) 3_666
O8 Mo1 2.5045(19) .
O9 Mo4 1.702(2) .
O11 Mo4 1.696(2) .
O12 Mo3 1.9505(19) .
O12 Mo4 1.9951(19) .
O12 Mo2 2.3051(18) 3_666
O13 Mo3 1.6920(19) .
O14 Mo3 1.7465(19) .
O14 Mo1 2.2048(19) 3_666
Mo2 Mo3 3.1763(3) .
Mo3 Mo4 3.1899(4) .
Ag1 Sb1 2.6013(3) .
